data_2232180
loop_
_publ_author_name
'Wang, Huang'
'Gao, Shan'
'Ng, Seik Weng'

_publ_section_title
;
 Hexaaquacobalt(II)
 bis(2,2'-sulfanediyldiacetato-\k^3^<i>O</i>,<i>S</i>,<i>O</i>')cobaltate(II)
 tetrahydrate
;
_journal_coeditor_code BT5666
_journal_issue 11
_journal_name_full 'Acta Crystallographica Section E'
_journal_page_first m1521
_journal_paper_doi 10.1107/S1600536811040979
_journal_volume 67
_journal_year 2011
_chemical_formula_iupac '[Co (H2 O)6] [Co (C4 H4 O4 S)2], 4H2 O'
_chemical_formula_moiety 'H12 Co O6 2+, (2C4 H4 Co1 O4 S2)2-, 4(H2 O)'
_chemical_formula_sum 'C8 H28 Co2 O18 S2'
_chemical_formula_weight 594.28
_chemical_name_systematic
;
Hexaaquacobalt(II)
bis(2,2'-sulfanediyldiacetato-\k^3^<i>O</i>,<i>S</i>,<i>O</i>')cobaltate(II)
tetrahydrate
;
_space_group_IT_number 9
_symmetry_cell_setting monoclinic
_symmetry_space_group_name_Hall 'C -2yc'
_symmetry_space_group_name_H-M 'C 1 c 1'
_atom_sites_solution_hydrogens geom
_atom_sites_solution_primary direct
_atom_sites_solution_secondary difmap
_audit_creation_method SHELXL-97
_cell_angle_alpha 90.00
_cell_angle_beta 101.4030(10)
_cell_angle_gamma 90.00
_cell_formula_units_Z 4
_cell_length_a 18.8627(9)
_cell_length_b 13.5779(7)
_cell_length_c 8.9535(4)
_cell_measurement_reflns_used 10500
_cell_measurement_temperature 293(2)
_cell_measurement_theta_max 27.47
_cell_measurement_theta_min 3.00
_cell_volume 2247.87(19)
_computing_cell_refinement 'RAPID-AUTO (Rigaku, 1998)'
_computing_data_collection 'RAPID-AUTO (Rigaku, 1998)'
_computing_data_reduction 'CrystalClear (Rigaku/MSC, 2002)'
_computing_molecular_graphics 'X-SEED (Barbour, 2001)'
_computing_publication_material 'publCIF (Westrip, 2010)'
_computing_structure_refinement 'SHELXL97 (Sheldrick, 2008)'
_computing_structure_solution 'SHELXS97 (Sheldrick, 2008)'
_diffrn_ambient_temperature 293(2)
_diffrn_measured_fraction_theta_full 0.997
_diffrn_measured_fraction_theta_max 0.997
_diffrn_measurement_device_type 'Rigaku R-AXIS RAPID IP'
_diffrn_measurement_method \w
_diffrn_radiation_monochromator graphite
_diffrn_radiation_source 'fine-focus sealed tube'
_diffrn_radiation_type MoK\a
_diffrn_radiation_wavelength 0.71073
_diffrn_reflns_av_R_equivalents 0.0249
_diffrn_reflns_av_sigmaI/netI 0.0371
_diffrn_reflns_limit_h_max 24
_diffrn_reflns_limit_h_min -24
_diffrn_reflns_limit_k_max 17
_diffrn_reflns_limit_k_min -17
_diffrn_reflns_limit_l_max 11
_diffrn_reflns_limit_l_min -11
_diffrn_reflns_number 10837
_diffrn_reflns_theta_full 27.47
_diffrn_reflns_theta_max 27.47
_diffrn_reflns_theta_min 3.00
_diffrn_standards_decay_% 0
_diffrn_standards_interval_count 0
_diffrn_standards_interval_time 0
_diffrn_standards_number 0
_exptl_absorpt_coefficient_mu 1.740
_exptl_absorpt_correction_T_max 0.7927
_exptl_absorpt_correction_T_min 0.7447
_exptl_absorpt_correction_type multi-scan
_exptl_absorpt_process_details '(ABSCOR; Higashi, 1995)'
_exptl_crystal_colour pink
_exptl_crystal_density_diffrn 1.756
_exptl_crystal_density_method 'not measured'
_exptl_crystal_description prism
_exptl_crystal_F_000 1224
_exptl_crystal_size_max 0.18
_exptl_crystal_size_mid 0.14
_exptl_crystal_size_min 0.14
_refine_diff_density_max 0.735
_refine_diff_density_min -0.584
_refine_ls_abs_structure_details 'Flack (1983), 2402 Friedel pairs'
_refine_ls_abs_structure_Flack 0.020(10)
_refine_ls_extinction_method none
_refine_ls_goodness_of_fit_ref 1.010
_refine_ls_hydrogen_treatment mixed
_refine_ls_matrix_type full
_refine_ls_number_parameters 331
_refine_ls_number_reflns 4978
_refine_ls_number_restraints 56
_refine_ls_restrained_S_all 1.121
_refine_ls_R_factor_all 0.0277
_refine_ls_R_factor_gt 0.0257
_refine_ls_shift/su_max 0.001
_refine_ls_shift/su_mean 0.001
_refine_ls_structure_factor_coef Fsqd
_refine_ls_weighting_details 'calc w=1/[\s^2^(Fo^2^)+(0.0456P)^2^] where P=(Fo^2^+2Fc^2^)/3'
_refine_ls_weighting_scheme calc
_refine_ls_wR_factor_gt 0.0644
_refine_ls_wR_factor_ref 0.0670
_reflns_number_gt 4802
_reflns_number_total 4978
_reflns_threshold_expression I>2\s(I)
_cod_data_source_file bt5666.cif
_cod_data_source_block I
_cod_original_sg_symbol_H-M 'C c'
_cod_database_code 2232180
_cod_database_fobs_code 2232180

loop_
_symmetry_equiv_pos_as_xyz
'x, y, z'
'x, -y, z+1/2'
'x+1/2, y+1/2, z'
'x+1/2, -y+1/2, z+1/2'

loop_
_atom_site_type_symbol
_atom_site_label
_atom_site_fract_x
_atom_site_fract_y
_atom_site_fract_z
_atom_site_U_iso_or_equiv
_atom_site_adp_type
_atom_site_calc_flag
_atom_site_refinement_flags
_atom_site_occupancy
_atom_site_symmetry_multiplicity
Co Co1 0.500004(19) 0.23844(2) 0.50001(4) 0.02113(8) Uani d . 1 1
Co Co2 0.756568(19) 0.19476(2) 0.24733(4) 0.02289(8) Uani d . 1 1
S S1 0.49039(3) 0.40580(5) 0.60363(7) 0.02473(13) Uani d . 1 1
S S2 0.51526(3) 0.06991(5) 0.40430(7) 0.02585(14) Uani d . 1 1
O O1 0.58222(12) 0.30010(14) 0.4126(3) 0.0343(5) Uani d . 1 1
O O2 0.65276(15) 0.4269(2) 0.3849(4) 0.0643(9) Uani d . 1 1
O O3 0.42627(11) 0.29204(14) 0.3183(2) 0.0302(4) Uani d . 1 1
O O4 0.35388(11) 0.40998(15) 0.2070(3) 0.0346(5) Uani d . 1 1
O O5 0.41625(11) 0.17334(15) 0.5790(3) 0.0328(4) Uani d . 1 1
O O6 0.35800(12) 0.04251(16) 0.6378(3) 0.0415(5) Uani d . 1 1
O O7 0.57090(12) 0.18662(14) 0.6866(2) 0.0335(5) Uani d . 1 1
O O8 0.65760(11) 0.08440(14) 0.7929(2) 0.0317(4) Uani d . 1 1
O O1W 0.75186(17) 0.34735(15) 0.2392(4) 0.0485(5) Uani d D 1 1
H H11 0.728(2) 0.380(3) 0.293(5) 0.073 Uiso d D 1 1
H H12 0.782(2) 0.385(3) 0.211(5) 0.073 Uiso d D 1 1
O O2W 0.75883(13) 0.19813(16) 0.4850(3) 0.0376(5) Uani d D 1 1
H H21 0.771(2) 0.2564(10) 0.510(4) 0.056 Uiso d D 1 1
H H22 0.7864(19) 0.1600(19) 0.545(4) 0.056 Uiso d D 1 1
O O3W 0.75775(13) 0.04584(14) 0.2516(4) 0.0444(5) Uani d D 1 1
H H31 0.7904(18) 0.013(3) 0.226(6) 0.067 Uiso d D 1 1
H H32 0.7261(18) 0.010(3) 0.276(6) 0.067 Uiso d D 1 1
O O4W 0.75304(12) 0.19686(15) 0.0065(3) 0.0348(5) Uani d D 1 1
H H41 0.751(2) 0.2540(13) -0.033(4) 0.052 Uiso d D 1 1
H H42 0.7221(18) 0.162(2) -0.053(4) 0.052 Uiso d D 1 1
O O5W 0.86746(11) 0.19782(15) 0.2686(3) 0.0348(5) Uani d D 1 1
H H51 0.8928(18) 0.201(3) 0.3561(19) 0.052 Uiso d D 1 1
H H52 0.883(2) 0.237(3) 0.210(3) 0.052 Uiso d D 1 1
O O6W 0.64320(11) 0.19108(14) 0.2156(3) 0.0309(4) Uani d D 1 1
H H61 0.631(2) 0.223(3) 0.287(3) 0.046 Uiso d D 1 1
H H62 0.629(2) 0.221(2) 0.133(2) 0.046 Uiso d D 1 1
O O7W 0.71149(19) 0.6167(2) 0.3620(4) 0.0693(8) Uani d DU 1 1
H H71 0.712(3) 0.566(3) 0.414(6) 0.104 Uiso d D 1 1
H H72 0.746(2) 0.616(4) 0.314(5) 0.104 Uiso d D 1 1
O O8W 0.81452(15) 0.64657(18) 0.1837(3) 0.0516(6) Uani d DU 1 1
H H81 0.832(2) 0.5909(17) 0.168(6) 0.077 Uiso d D 1 1
H H82 0.8486(16) 0.682(3) 0.231(5) 0.077 Uiso d D 1 1
O O9W 0.45875(19) 0.2664(5) 0.0292(4) 0.1126(15) Uani d DU 1 1
H H91 0.456(5) 0.247(6) 0.117(4) 0.169 Uiso d D 1 1
H H92 0.494(4) 0.237(7) 0.002(9) 0.169 Uiso d D 1 1
O O10W 0.59157(12) 0.2904(2) -0.0509(3) 0.0421(5) Uani d DU 1 1
H H101 0.622(2) 0.329(2) -0.077(4) 0.063 Uiso d D 1 1
H H102 0.585(2) 0.242(2) -0.111(4) 0.063 Uiso d D 1 1
C C1 0.60292(15) 0.3899(2) 0.4351(4) 0.0316(6) Uani d . 1 1
C C2 0.56550(18) 0.4557(2) 0.5315(4) 0.0398(7) Uani d . 1 1
H H2A 0.5485 0.5136 0.4716 0.048 Uiso calc R 1 1
H H2B 0.6015 0.4777 0.6179 0.048 Uiso calc R 1 1
C C3 0.41322(17) 0.4397(2) 0.4608(4) 0.0353(7) Uani d . 1 1
H H3A 0.3710 0.4386 0.5074 0.042 Uiso calc R 1 1
H H3B 0.4198 0.5071 0.4307 0.042 Uiso calc R 1 1
C C4 0.39701(13) 0.37693(18) 0.3173(3) 0.0247(5) Uani d . 1 1
C C5 0.40418(15) 0.0819(2) 0.5766(3) 0.0276(5) Uani d . 1 1
C C6 0.44673(16) 0.0137(2) 0.4915(3) 0.0318(6) Uani d . 1 1
H H6A 0.4126 -0.0197 0.4124 0.038 Uiso calc R 1 1
H H6B 0.4698 -0.0362 0.5622 0.038 Uiso calc R 1 1
C C7 0.60916(13) 0.11060(19) 0.6845(3) 0.0248(5) Uani d . 1 1
C C8 0.59746(16) 0.0475(2) 0.5424(3) 0.0321(6) Uani d . 1 1
H H8A 0.5978 -0.0210 0.5731 0.039 Uiso calc R 1 1
H H8B 0.6382 0.0572 0.4925 0.039 Uiso calc R 1 1

loop_
_atom_site_aniso_label
_atom_site_aniso_U_11
_atom_site_aniso_U_22
_atom_site_aniso_U_33
_atom_site_aniso_U_12
_atom_site_aniso_U_13
_atom_site_aniso_U_23
Co1 0.02393(15) 0.01925(16) 0.02064(14) 0.00472(13) 0.00543(11) 0.00147(13)
Co2 0.02136(14) 0.02034(16) 0.02750(15) 0.00004(12) 0.00615(12) 0.00000(13)
S1 0.0264(3) 0.0259(3) 0.0225(3) 0.0038(2) 0.0062(2) -0.0031(2)
S2 0.0306(3) 0.0268(3) 0.0203(3) 0.0052(2) 0.0051(2) -0.0030(2)
O1 0.0363(10) 0.0275(10) 0.0447(11) 0.0001(8) 0.0219(9) -0.0066(8)
O2 0.0666(17) 0.0410(14) 0.104(2) -0.0081(12) 0.0631(18) -0.0073(14)
O3 0.0382(10) 0.0246(9) 0.0259(9) 0.0114(8) 0.0019(8) -0.0031(7)
O4 0.0375(11) 0.0308(10) 0.0320(11) 0.0121(8) -0.0018(9) -0.0002(8)
O5 0.0366(10) 0.0242(9) 0.0430(11) 0.0008(8) 0.0213(9) -0.0030(9)
O6 0.0427(11) 0.0304(11) 0.0578(14) -0.0002(9) 0.0252(10) 0.0057(10)
O7 0.0432(11) 0.0285(10) 0.0254(9) 0.0162(8) -0.0017(8) -0.0049(8)
O8 0.0317(10) 0.0308(10) 0.0290(11) 0.0083(8) -0.0026(8) -0.0004(8)
O1W 0.0592(13) 0.0229(10) 0.0758(16) -0.0026(11) 0.0435(12) -0.0015(12)
O2W 0.0467(12) 0.0348(11) 0.0289(10) 0.0014(9) 0.0018(10) 0.0009(8)
O3W 0.0284(9) 0.0185(9) 0.0899(16) 0.0008(8) 0.0198(10) -0.0002(12)
O4W 0.0392(11) 0.0359(12) 0.0292(10) -0.0013(8) 0.0064(9) -0.0026(8)
O5W 0.0235(9) 0.0429(12) 0.0384(12) -0.0063(8) 0.0072(9) 0.0058(9)
O6W 0.0275(10) 0.0327(10) 0.0327(10) 0.0042(8) 0.0065(9) -0.0027(8)
O7W 0.087(2) 0.0499(15) 0.078(2) 0.0073(15) 0.0313(17) -0.0139(14)
O8W 0.0566(14) 0.0336(12) 0.0609(16) 0.0021(10) 0.0030(12) -0.0041(11)
O9W 0.0498(17) 0.246(4) 0.0406(16) 0.022(2) 0.0068(15) -0.022(2)
O10W 0.0409(11) 0.0512(13) 0.0338(11) 0.0057(10) 0.0065(10) -0.0110(10)
C1 0.0323(14) 0.0249(13) 0.0419(16) 0.0005(11) 0.0180(13) -0.0007(11)
C2 0.0387(15) 0.0305(15) 0.055(2) -0.0056(12) 0.0212(14) -0.0114(14)
C3 0.0349(14) 0.0317(14) 0.0363(16) 0.0129(11) 0.0000(13) -0.0073(12)
C4 0.0259(12) 0.0232(11) 0.0253(12) 0.0035(9) 0.0061(10) 0.0003(10)
C5 0.0295(12) 0.0253(12) 0.0275(13) 0.0035(10) 0.0041(11) 0.0021(10)
C6 0.0416(15) 0.0213(12) 0.0339(14) 0.0011(10) 0.0112(12) -0.0018(10)
C7 0.0238(11) 0.0230(11) 0.0276(13) 0.0032(9) 0.0053(11) 0.0000(10)
C8 0.0319(13) 0.0335(14) 0.0282(14) 0.0124(11) -0.0007(11) -0.0077(11)

loop_
_atom_type_symbol
_atom_type_description
_atom_type_scat_dispersion_real
_atom_type_scat_dispersion_imag
_atom_type_scat_source
C C 0.0033 0.0016 'International Tables Vol C Tables 4.2.6.8 and 6.1.1.4'
H H 0.0000 0.0000 'International Tables Vol C Tables 4.2.6.8 and 6.1.1.4'
O O 0.0106 0.0060 'International Tables Vol C Tables 4.2.6.8 and 6.1.1.4'
S S 0.1246 0.1234 'International Tables Vol C Tables 4.2.6.8 and 6.1.1.4'
Co Co 0.3494 0.9721 'International Tables Vol C Tables 4.2.6.8 and 6.1.1.4'

loop_
_geom_angle_atom_site_label_1
_geom_angle_atom_site_label_2
_geom_angle_atom_site_label_3
_geom_angle
O7 Co1 O1 91.74(10)
O7 Co1 O3 177.79(10)
O1 Co1 O3 89.88(9)
O7 Co1 O5 89.64(10)
O1 Co1 O5 177.55(10)
O3 Co1 O5 88.79(9)
O7 Co1 S1 95.40(6)
O1 Co1 S1 83.40(6)
O3 Co1 S1 83.29(5)
O5 Co1 S1 98.49(6)
O7 Co1 S2 82.13(5)
O1 Co1 S2 95.56(6)
O3 Co1 S2 99.21(6)
O5 Co1 S2 82.63(6)
S1 Co1 S2 177.30(3)
O3W Co2 O5W 90.64(9)
O3W Co2 O1W 178.12(12)
O5W Co2 O1W 91.07(10)
O3W Co2 O6W 89.20(8)
O5W Co2 O6W 177.57(10)
O1W Co2 O6W 89.06(10)
O3W Co2 O2W 90.26(12)
O5W Co2 O2W 95.05(9)
O1W Co2 O2W 90.35(11)
O6W Co2 O2W 87.38(9)
O3W Co2 O4W 91.75(12)
O5W Co2 O4W 85.52(9)
O1W Co2 O4W 87.63(11)
O6W Co2 O4W 92.06(9)
O2W Co2 O4W 177.91(8)
C3 S1 C2 103.43(17)
C3 S1 Co1 94.45(10)
C2 S1 Co1 95.16(10)
C8 S2 C6 102.94(15)
C8 S2 Co1 93.51(9)
C6 S2 Co1 95.67(9)
C1 O1 Co1 123.92(19)
C4 O3 Co1 123.34(17)
C5 O5 Co1 124.48(19)
C7 O7 Co1 123.53(18)
Co2 O1W H11 122(4)
Co2 O1W H12 126(4)
H11 O1W H12 108(2)
Co2 O2W H21 104(3)
Co2 O2W H22 121(3)
H21 O2W H22 108(2)
Co2 O3W H31 123(3)
Co2 O3W H32 126(3)
H31 O3W H32 111(2)
Co2 O4W H41 115(3)
Co2 O4W H42 120(3)
H41 O4W H42 106(2)
Co2 O5W H51 118(3)
Co2 O5W H52 115(3)
H51 O5W H52 111(2)
Co2 O6W H61 108(3)
Co2 O6W H62 104(3)
H61 O6W H62 110(2)
H71 O7W H72 111(5)
H81 O8W H82 108(2)
H91 O9W H92 109(9)
H101 O10W H102 109(2)
O2 C1 O1 124.3(3)
O2 C1 C2 116.4(3)
O1 C1 C2 119.3(3)
C1 C2 S1 118.1(2)
C1 C2 H2A 107.8
S1 C2 H2A 107.8
C1 C2 H2B 107.8
S1 C2 H2B 107.8
H2A C2 H2B 107.1
C4 C3 S1 117.2(2)
C4 C3 H3A 108.0
S1 C3 H3A 108.0
C4 C3 H3B 108.0
S1 C3 H3B 108.0
H3A C3 H3B 107.2
O4 C4 O3 123.4(2)
O4 C4 C3 117.6(2)
O3 C4 C3 119.0(2)
O6 C5 O5 123.9(3)
O6 C5 C6 116.4(2)
O5 C5 C6 119.7(3)
C5 C6 S2 116.86(19)
C5 C6 H6A 108.1
S2 C6 H6A 108.1
C5 C6 H6B 108.1
S2 C6 H6B 108.1
H6A C6 H6B 107.3
O8 C7 O7 123.7(3)
O8 C7 C8 117.1(2)
O7 C7 C8 119.1(2)
C7 C8 S2 116.28(18)
C7 C8 H8A 108.2
S2 C8 H8A 108.2
C7 C8 H8B 108.2
S2 C8 H8B 108.2
H8A C8 H8B 107.4

loop_
_geom_bond_atom_site_label_1
_geom_bond_atom_site_label_2
_geom_bond_distance
Co1 O7 2.0472(19)
Co1 O1 2.049(2)
Co1 O3 2.0532(19)
Co1 O5 2.054(2)
Co1 S1 2.4746(7)
Co1 S2 2.4801(7)
Co2 O3W 2.0224(19)
Co2 O5W 2.063(2)
Co2 O1W 2.075(2)
Co2 O6W 2.101(2)
Co2 O2W 2.120(2)
Co2 O4W 2.145(2)
S1 C3 1.797(3)
S1 C2 1.802(3)
S2 C8 1.807(3)
S2 C6 1.806(3)
O1 C1 1.283(3)
O2 C1 1.227(4)
O3 C4 1.277(3)
O4 C4 1.233(3)
O5 C5 1.261(4)
O6 C5 1.238(4)
O7 C7 1.262(3)
O8 C7 1.246(3)
O1W H11 0.843(11)
O1W H12 0.843(11)
O2W H21 0.843(11)
O2W H22 0.845(11)
O3W H31 0.831(11)
O3W H32 0.830(11)
O4W H41 0.851(11)
O4W H42 0.850(11)
O5W H51 0.834(11)
O5W H52 0.835(11)
O6W H61 0.834(11)
O6W H62 0.840(11)
O7W H71 0.834(11)
O7W H72 0.841(11)
O8W H81 0.847(11)
O8W H82 0.844(11)
O9W H91 0.843(11)
O9W H92 0.845(11)
O10W H101 0.843(11)
O10W H102 0.839(11)
C1 C2 1.511(4)
C2 H2A 0.9700
C2 H2B 0.9700
C3 C4 1.522(4)
C3 H3A 0.9700
C3 H3B 0.9700
C5 C6 1.525(4)
C6 H6A 0.9700
C6 H6B 0.9700
C7 C8 1.514(4)
C8 H8A 0.9700
C8 H8B 0.9700

loop_
_geom_hbond_atom_site_label_D
_geom_hbond_atom_site_label_H
_geom_hbond_atom_site_label_A
_geom_hbond_site_symmetry_A
_geom_hbond_distance_DH
_geom_hbond_distance_HA
_geom_hbond_distance_DA
_geom_hbond_angle_DHA
_geom_hbond_publ_flag
O1w H11 O2 . 0.840(10) 1.89(2) 2.707(4) 162(5) yes
O1w H12 O6 4_554 0.840(10) 1.950(10) 2.791(4) 173(5) yes
O2w H21 O8w 2_565 0.840(10) 2.08(2) 2.824(3) 147(3) yes
O2w H22 O4 4 0.850(10) 1.980(10) 2.813(3) 170(4) yes
O3w H31 O4 3_545 0.830(10) 1.87(2) 2.671(3) 163(5) yes
O3w H32 O8 2_554 0.830(10) 1.85(2) 2.666(3) 168(5) yes
O4w H41 O7w 2_564 0.850(10) 2.06(2) 2.880(4) 162(4) yes
O4w H42 O8 1_554 0.850(10) 1.960(10) 2.805(3) 173(4) yes
O5w H51 O9w 4 0.830(10) 1.84(2) 2.657(4) 166(3) yes
O5w H52 O5 4_554 0.840(10) 1.890(10) 2.721(3) 179(5) yes
O6w H61 O1 . 0.830(10) 1.91(2) 2.726(3) 166(4) yes
O6w H62 O10w . 0.840(10) 1.910(10) 2.746(3) 177(4) yes
O7w H71 O2 . 0.830(10) 2.18(4) 2.828(4) 135(5) yes
O7w H72 O8w . 0.840(10) 1.96(2) 2.777(4) 165(5) yes
O8w H81 O6 4_554 0.850(10) 1.910(10) 2.751(3) 172(5) yes
O8w H82 O3 3 0.840(10) 2.130(10) 2.965(3) 168(4) yes
O9w H91 O3 . 0.840(10) 2.08(5) 2.797(4) 142(8) yes
O9w H92 O10w . 0.850(10) 2.12(8) 2.759(5) 132(9) yes
O10w H101 O7w 2_564 0.840(10) 2.02(2) 2.831(4) 162(4) yes
O10w H102 O7 1_554 0.840(10) 1.93(2) 2.701(3) 152(4) yes

loop_
_geom_torsion_atom_site_label_1
_geom_torsion_atom_site_label_2
_geom_torsion_atom_site_label_3
_geom_torsion_atom_site_label_4
_geom_torsion
O7 Co1 S1 C3 -167.18(14)
O1 Co1 S1 C3 101.68(14)
O3 Co1 S1 C3 11.02(13)
O5 Co1 S1 C3 -76.74(14)
O7 Co1 S1 C2 88.87(14)
O1 Co1 S1 C2 -2.26(14)
O3 Co1 S1 C2 -92.93(14)
O5 Co1 S1 C2 179.32(14)
O7 Co1 S2 C8 -17.84(13)
O1 Co1 S2 C8 73.15(13)
O3 Co1 S2 C8 163.94(13)
O5 Co1 S2 C8 -108.50(13)
O7 Co1 S2 C6 85.55(12)
O1 Co1 S2 C6 176.55(12)
O3 Co1 S2 C6 -92.67(12)
O5 Co1 S2 C6 -5.11(12)
O7 Co1 O1 C1 -93.6(2)
O3 Co1 O1 C1 84.9(2)
S1 Co1 O1 C1 1.6(2)
S2 Co1 O1 C1 -175.9(2)
O1 Co1 O3 C4 -89.2(2)
O5 Co1 O3 C4 92.9(2)
S1 Co1 O3 C4 -5.8(2)
S2 Co1 O3 C4 175.2(2)
O7 Co1 O5 C5 -73.5(2)
O3 Co1 O5 C5 108.1(2)
S1 Co1 O5 C5 -168.9(2)
S2 Co1 O5 C5 8.6(2)
O1 Co1 O7 C7 -78.5(2)
O5 Co1 O7 C7 99.5(2)
S1 Co1 O7 C7 -162.0(2)
S2 Co1 O7 C7 16.9(2)
Co1 O1 C1 O2 178.9(3)
Co1 O1 C1 C2 0.1(4)
O2 C1 C2 S1 178.4(3)
O1 C1 C2 S1 -2.7(4)
C3 S1 C2 C1 -92.7(3)
Co1 S1 C2 C1 3.2(3)
C2 S1 C3 C4 79.5(3)
Co1 S1 C3 C4 -16.9(3)
Co1 O3 C4 O4 178.4(2)
Co1 O3 C4 C3 -4.2(4)
S1 C3 C4 O4 -165.9(2)
S1 C3 C4 O3 16.6(4)
Co1 O5 C5 O6 172.7(2)
Co1 O5 C5 C6 -8.8(4)
O6 C5 C6 S2 -179.0(2)
O5 C5 C6 S2 2.3(4)
C8 S2 C6 C5 98.2(2)
Co1 S2 C6 C5 3.3(2)
Co1 O7 C7 O8 172.3(2)
Co1 O7 C7 C8 -6.5(4)
O8 C7 C8 S2 166.7(2)
O7 C7 C8 S2 -14.4(4)
C6 S2 C8 C7 -75.0(3)
Co1 S2 C8 C7 21.6(2)
